data_7113491
loop_
_publ_author_name
'Furutachi, Hideki'
'Murayama, Mizue'
'Shiohara, Amane'
'Yamazaki, Satoshi'
'Fujinami, Shuhei'
'Uehara, Akira'
'Suzuki, Masatatsu'
'Ogo, Seiji'
'Watanabe, Yoshihito'
'Maeda, Yonezo'

_publ_section_title
;
 Regioselective hydroxylation of the xylyl linker in a diiron(III) complex
 having a carboxylate-rich ligand with H2O2
;
_journal_coden_ASTM CHCOFS
_journal_issue 15
_journal_name_full
;
 Chemical Communications (Cambridge, United Kingdom)
;
_journal_page_first 1900
_journal_page_last 1901
_journal_paper_doi 10.1039/b304171a
_journal_year 2003
_chemical_formula_moiety
;
[(Bu)4N][Fe2(xylta-O)(CH3COO)2]3H2O (1Bu4N)
;
_chemical_formula_sum 'C36 H63 Fe2 N3 O16'
_chemical_formula_weight 905.60
_space_group_IT_number 14
_symmetry_cell_setting monoclinic
_symmetry_Int_Tables_number 14
_symmetry_space_group_name_Hall '-P 2yab'
_symmetry_space_group_name_H-M 'P 1 21/a 1'
_cell_angle_alpha 90
_cell_angle_beta 91.69(2)
_cell_angle_gamma 90
_cell_formula_units_Z 4
_cell_length_a 15.986(5)
_cell_length_b 17.475(3)
_cell_length_c 15.193(3)
_cell_measurement_temperature 153
_cell_volume 4242.4(17)
_computing_data_reduction 'teXsan Ver. 1.11'
_computing_publication_material 'teXsan Ver. 1.11'
_computing_structure_refinement 'teXsan Ver. 1.10'
_computing_structure_solution SHELXS86
_diffrn_measured_fraction_theta_full 0.9409
_diffrn_measured_fraction_theta_max 0.9409
_diffrn_measurement_device_type 'Rigaku RAXIS-IV'
_diffrn_radiation_type 'Mo K\a'
_diffrn_radiation_wavelength 0.7107
_diffrn_reflns_av_R_equivalents 0.038
_diffrn_reflns_limit_h_max 19
_diffrn_reflns_limit_h_min 0
_diffrn_reflns_limit_k_max 21
_diffrn_reflns_limit_k_min 0
_diffrn_reflns_limit_l_max 18
_diffrn_reflns_limit_l_min -18
_diffrn_reflns_number 7749
_diffrn_reflns_theta_full 25.75
_diffrn_reflns_theta_max 25.75
_exptl_absorpt_coefficient_mu 0.755
_exptl_absorpt_correction_type none
_exptl_crystal_colour red
_exptl_crystal_density_diffrn 1.418
_exptl_crystal_density_method 'not measured'
_exptl_crystal_description prism
_exptl_crystal_size_max 0.50
_exptl_crystal_size_mid 0.50
_exptl_crystal_size_min 0.20
_refine_diff_density_max 0.58
_refine_diff_density_min -0.90
_refine_ls_extinction_method none
_refine_ls_goodness_of_fit_ref 1.306
_refine_ls_hydrogen_treatment noref
_refine_ls_number_parameters 514
_refine_ls_number_reflns 6979
_refine_ls_R_factor_gt 0.0402
_refine_ls_shift/su_max 0.0008
_refine_ls_structure_factor_coef F
_refine_ls_weighting_details 'w = 1/[\s^2^(Fo) + 0.00160|Fo|^2^]'
_refine_ls_weighting_scheme calc
_refine_ls_wR_factor_ref 0.0611
_reflns_number_gt 6979
_reflns_number_total 7656
_reflns_threshold_expression F^2^>3.0\s(F^2^)
_cod_duplicate_entry 7103815
_cod_data_source_file b304171a.txt
_cod_data_source_block '[(Bu)4N][Fe2(xylta-O)(CH3COO)2]3H2O(1Bu4N)'
_cod_original_cell_volume 4243(1)
_cod_original_formula_sum 'C36 H63 Fe2 N3 O16 '
_cod_database_code 7113491

loop_
_symmetry_equiv_pos_as_xyz
x,y,z
1/2-x,1/2+y,-z
-x,-y,-z
1/2+x,1/2-y,z

loop_
_atom_site_label
_atom_site_type_symbol
_atom_site_fract_x
_atom_site_fract_y
_atom_site_fract_z
_atom_site_U_iso_or_equiv
_atom_site_adp_type
_atom_site_occupancy
_atom_site_calc_flag
Fe1 Fe 0.27252(2) 0.06319(2) 0.16873(2) 0.01956(9) Uani 1.00 d
Fe2 Fe 0.22940(2) 0.07077(2) -0.05548(2) 0.01943(9) Uani 1.00 d
O1 O 0.28083(8) 0.01390(8) 0.04923(8) 0.0214(3) Uani 1.00 d
O2 O 0.24559(10) 0.09139(8) 0.29102(9) 0.0289(4) Uani 1.00 d
O3 O 0.1621(1) 0.05776(10) 0.3999(1) 0.0397(5) Uani 1.00 d
O4 O 0.39186(9) 0.04298(8) 0.18998(9) 0.0258(4) Uani 1.00 d
O5 O 0.48645(10) -0.02553(10) 0.2660(1) 0.0385(5) Uani 1.00 d
O6 O 0.21039(9) 0.13183(8) -0.16409(9) 0.0278(4) Uani 1.00 d
O7 O 0.2781(1) 0.20149(10) -0.2627(1) 0.0416(5) Uani 1.00 d
O8 O 0.18430(9) -0.02483(9) -0.10400(10) 0.0291(4) Uani 1.00 d
O9 O 0.1903(1) -0.1096(1) -0.2116(1) 0.0495(6) Uani 1.00 d
O10 O 0.14592(10) 0.06155(8) 0.1451(1) 0.0292(4) Uani 1.00 d
O11 O 0.12523(9) 0.09533(9) 0.00466(10) 0.0299(4) Uani 1.00 d
O12 O 0.2909(1) 0.17049(8) 0.1334(1) 0.0320(4) Uani 1.00 d
O13 O 0.29602(10) 0.16347(8) -0.01274(10) 0.0295(4) Uani 1.00 d
N1 N 0.2621(1) -0.04821(10) 0.2302(1) 0.0229(4) Uani 1.00 d
N2 N 0.3352(1) 0.03739(9) -0.1336(1) 0.0237(4) Uani 1.00 d
C1 C 0.3233(1) -0.0537(1) 0.0400(1) 0.0215(5) Uani 1.00 d
C2 C 0.3048(1) -0.1155(1) 0.0947(1) 0.0244(5) Uani 1.00 d
C3 C 0.3474(1) -0.1844(1) 0.0830(1) 0.0304(6) Uani 1.00 d
C4 C 0.4069(2) -0.1914(1) 0.0185(2) 0.0356(6) Uani 1.00 d
C5 C 0.4249(1) -0.1290(1) -0.0333(1) 0.0319(6) Uani 1.00 d
C6 C 0.3842(1) -0.0591(1) -0.0234(1) 0.0247(5) Uani 1.00 d
C7 C 0.2394(1) -0.1085(1) 0.1637(1) 0.0267(5) Uani 1.00 d
C8 C 0.1960(1) -0.0381(1) 0.2955(1) 0.0286(5) Uani 1.00 d
C9 C 0.2005(1) 0.0427(1) 0.3333(1) 0.0283(5) Uani 1.00 d
C10 C 0.3444(1) -0.0632(1) 0.2754(1) 0.0277(6) Uani 1.00 d
C11 C 0.4144(1) -0.0128(1) 0.2415(1) 0.0264(5) Uani 1.00 d
C12 C 0.4071(1) 0.0094(1) -0.0771(1) 0.0264(5) Uani 1.00 d
C13 C 0.3564(1) 0.1082(1) -0.1818(1) 0.0285(5) Uani 1.00 d
C14 C 0.2759(1) 0.1514(1) -0.2064(1) 0.0281(5) Uani 1.00 d
C15 C 0.3035(1) -0.0226(1) -0.1953(1) 0.0289(5) Uani 1.00 d
C16 C 0.2209(2) -0.0562(1) -0.1693(1) 0.0311(6) Uani 1.00 d
C17 C 0.0993(1) 0.0755(1) 0.0793(1) 0.0258(5) Uani 1.00 d
C18 C 0.0070(1) 0.0668(1) 0.0895(2) 0.0352(6) Uani 1.00 d
C19 C 0.3101(1) 0.1970(1) 0.0586(1) 0.0265(5) Uani 1.00 d
C20 C 0.3535(2) 0.2727(1) 0.0559(2) 0.0451(7) Uani 1.00 d
N3 N 0.4411(1) 0.23873(10) 0.4958(1) 0.0254(4) Uani 1.00 d
C21 C 0.3765(1) 0.1776(1) 0.5169(1) 0.0278(5) Uani 1.00 d
C22 C 0.4098(1) 0.0985(1) 0.5363(2) 0.0327(6) Uani 1.00 d
C23 C 0.3372(1) 0.0449(1) 0.5539(2) 0.0336(6) Uani 1.00 d
C24 C 0.3655(2) -0.0379(1) 0.5653(2) 0.0404(7) Uani 1.00 d
C25 C 0.4957(1) 0.2133(1) 0.4209(1) 0.0290(5) Uani 1.00 d
C26 C 0.4503(1) 0.1916(1) 0.3361(2) 0.0368(6) Uani 1.00 d
C27 C 0.5123(2) 0.1874(1) 0.2617(2) 0.0381(7) Uani 1.00 d
C28 C 0.5410(2) 0.2647(2) 0.2299(2) 0.0446(7) Uani 1.00 d
C29 C 0.3921(1) 0.3107(1) 0.4704(1) 0.0274(5) Uani 1.00 d
C30 C 0.4429(1) 0.3762(1) 0.4341(2) 0.0354(6) Uani 1.00 d
C31 C 0.3869(2) 0.4455(1) 0.4193(2) 0.0414(7) Uani 1.00 d
C32 C 0.4311(2) 0.5089(2) 0.3698(2) 0.0607(9) Uani 1.00 d
C33 C 0.5003(1) 0.2533(1) 0.5740(1) 0.0290(6) Uani 1.00 d
C34 C 0.4614(1) 0.2891(1) 0.6548(1) 0.0298(6) Uani 1.00 d
C35 C 0.5238(1) 0.2865(1) 0.7325(2) 0.0341(6) Uani 1.00 d
C36 C 0.4927(2) 0.3294(2) 0.8122(2) 0.0427(7) Uani 1.00 d
O14 O 0.7435(1) 0.2300(1) 0.3009(1) 0.0496(5) Uani 1.00 d
O15 O 0.1774(1) 0.2102(1) 0.4528(1) 0.0424(5) Uani 1.00 d
O16 O 0.7131(1) 0.20122(9) 0.6045(1) 0.0405(5) Uani 1.00 d
H1 H 0.3356 -0.2274 0.1204 0.0322 Uiso 1.00 calc
H2 H 0.4353 -0.2395 0.0098 0.0381 Uiso 1.00 calc
H3 H 0.4665 -0.1339 -0.0777 0.0328 Uiso 1.00 calc
H4 H 0.2338 -0.1569 0.1932 0.0279 Uiso 1.00 calc
H5 H 0.1869 -0.0961 0.1359 0.0279 Uiso 1.00 calc
H6 H 0.1417 -0.0460 0.2674 0.0313 Uiso 1.00 calc
H7 H 0.2023 -0.0752 0.3416 0.0313 Uiso 1.00 calc
H8 H 0.3397 -0.0550 0.3368 0.0295 Uiso 1.00 calc
H9 H 0.3596 -0.1158 0.2659 0.0295 Uiso 1.00 calc
H10 H 0.4529 -0.0032 -0.1134 0.0287 Uiso 1.00 calc
H11 H 0.4247 0.0499 -0.0380 0.0287 Uiso 1.00 calc
H12 H 0.3920 0.1404 -0.1451 0.0314 Uiso 1.00 calc
H13 H 0.3862 0.0965 -0.2338 0.0314 Uiso 1.00 calc
H14 H 0.2975 -0.0004 -0.2526 0.0308 Uiso 1.00 calc
H15 H 0.3446 -0.0625 -0.1975 0.0308 Uiso 1.00 calc
H16 H -0.0120 0.1003 0.1344 0.0388 Uiso 1.00 calc
H17 H -0.0219 0.0794 0.0354 0.0388 Uiso 1.00 calc
H18 H -0.0064 0.0155 0.1049 0.0388 Uiso 1.00 calc
H19 H 0.4076 0.2667 0.0311 0.0502 Uiso 1.00 calc
H20 H 0.3219 0.3079 0.0214 0.0502 Uiso 1.00 calc
H21 H 0.3612 0.2925 0.1143 0.0502 Uiso 1.00 calc
H22 H 0.3470 0.1944 0.5666 0.0294 Uiso 1.00 calc
H23 H 0.3384 0.1739 0.4673 0.0294 Uiso 1.00 calc
H24 H 0.4401 0.0801 0.4870 0.0358 Uiso 1.00 calc
H25 H 0.4471 0.1001 0.5864 0.0358 Uiso 1.00 calc
H26 H 0.3105 0.0610 0.6060 0.0360 Uiso 1.00 calc
H27 H 0.2976 0.0475 0.5056 0.0360 Uiso 1.00 calc
H28 H 0.3188 -0.0702 0.5765 0.0444 Uiso 1.00 calc
H29 H 0.3916 -0.0554 0.5135 0.0444 Uiso 1.00 calc
H30 H 0.4046 -0.0418 0.6139 0.0444 Uiso 1.00 calc
H31 H 0.5336 0.2540 0.4087 0.0309 Uiso 1.00 calc
H32 H 0.5275 0.1699 0.4407 0.0309 Uiso 1.00 calc
H33 H 0.4225 0.1440 0.3429 0.0397 Uiso 1.00 calc
H34 H 0.4088 0.2301 0.3220 0.0397 Uiso 1.00 calc
H35 H 0.5607 0.1590 0.2822 0.0428 Uiso 1.00 calc
H36 H 0.4876 0.1603 0.2128 0.0428 Uiso 1.00 calc
H37 H 0.5683 0.2922 0.2774 0.0481 Uiso 1.00 calc
H38 H 0.5796 0.2596 0.1835 0.0481 Uiso 1.00 calc
H39 H 0.4942 0.2940 0.2091 0.0481 Uiso 1.00 calc
H40 H 0.3506 0.2968 0.4268 0.0291 Uiso 1.00 calc
H41 H 0.3647 0.3285 0.5214 0.0291 Uiso 1.00 calc
H42 H 0.4875 0.3889 0.4753 0.0381 Uiso 1.00 calc
H43 H 0.4671 0.3613 0.3801 0.0381 Uiso 1.00 calc
H44 H 0.3382 0.4299 0.3860 0.0471 Uiso 1.00 calc
H45 H 0.3700 0.4644 0.4749 0.0471 Uiso 1.00 calc
H46 H 0.4794 0.5259 0.4030 0.0693 Uiso 1.00 calc
H47 H 0.4486 0.4907 0.3141 0.0693 Uiso 1.00 calc
H48 H 0.3946 0.5516 0.3604 0.0693 Uiso 1.00 calc
H49 H 0.5246 0.2053 0.5921 0.0312 Uiso 1.00 calc
H50 H 0.5441 0.2862 0.5561 0.0312 Uiso 1.00 calc
H51 H 0.4460 0.3406 0.6424 0.0326 Uiso 1.00 calc
H52 H 0.4118 0.2611 0.6691 0.0326 Uiso 1.00 calc
H53 H 0.5336 0.2341 0.7489 0.0376 Uiso 1.00 calc
H54 H 0.5754 0.3083 0.7153 0.0376 Uiso 1.00 calc
H55 H 0.5321 0.3268 0.8595 0.0474 Uiso 1.00 calc
H56 H 0.4834 0.3820 0.7965 0.0474 Uiso 1.00 calc
H57 H 0.4407 0.3081 0.8296 0.0474 Uiso 1.00 calc

loop_
_atom_site_aniso_label
_atom_site_aniso_U_11
_atom_site_aniso_U_22
_atom_site_aniso_U_33
_atom_site_aniso_U_12
_atom_site_aniso_U_13
_atom_site_aniso_U_23
Fe1 0.0216(2) 0.0204(2) 0.0167(2) -0.0014(1) 0.0016(1) -0.0001(1)
Fe2 0.0191(2) 0.0215(2) 0.0177(2) 0.0009(1) 0.0007(1) 0.0007(1)
O1 0.0231(7) 0.0209(7) 0.0204(7) 0.0024(5) 0.0011(5) 0.0006(5)
O2 0.0327(8) 0.0316(8) 0.0225(8) -0.0049(6) 0.0046(6) -0.0031(6)
O3 0.044(1) 0.0479(10) 0.0285(9) -0.0007(8) 0.0141(8) -0.0019(7)
O4 0.0242(7) 0.0288(7) 0.0243(7) -0.0038(6) 0.0019(6) 0.0016(6)
O5 0.0217(8) 0.0508(10) 0.0427(10) 0.0026(7) -0.0019(7) 0.0092(8)
O6 0.0276(8) 0.0321(8) 0.0237(8) 0.0039(6) -0.0001(6) 0.0043(6)
O7 0.044(1) 0.0413(9) 0.0394(10) 0.0064(7) 0.0057(8) 0.0179(8)
O8 0.0294(8) 0.0324(8) 0.0256(8) -0.0049(6) 0.0006(6) -0.0030(6)
O9 0.069(1) 0.044(1) 0.0365(10) -0.0181(9) 0.0060(9) -0.0158(8)
O10 0.0246(8) 0.0382(8) 0.0249(8) 0.0024(6) 0.0021(6) -0.0004(6)
O11 0.0262(8) 0.0370(8) 0.0267(8) 0.0067(6) 0.0032(6) 0.0020(6)
O12 0.0465(10) 0.0237(7) 0.0260(8) -0.0036(6) 0.0039(7) 0.0020(6)
O13 0.0379(9) 0.0260(7) 0.0246(8) -0.0043(6) -0.0005(6) -0.0010(6)
N1 0.0225(9) 0.0257(8) 0.0204(9) -0.0010(7) 0.0025(7) 0.0025(7)
N2 0.0241(9) 0.0267(9) 0.0203(9) 0.0021(7) 0.0022(7) 0.0027(7)
C1 0.023(1) 0.0218(9) 0.0196(10) 0.0002(7) -0.0025(8) -0.0018(8)
C2 0.028(1) 0.0230(9) 0.022(1) -0.0031(8) -0.0024(8) -0.0001(8)
C3 0.038(1) 0.0246(10) 0.028(1) 0.0020(9) -0.0012(9) 0.0031(9)
C4 0.044(1) 0.029(1) 0.033(1) 0.0116(10) 0.004(1) 0.0005(9)
C5 0.034(1) 0.036(1) 0.026(1) 0.0096(9) 0.0050(9) -0.0014(9)
C6 0.025(1) 0.028(1) 0.021(1) 0.0029(8) -0.0010(8) -0.0002(8)
C7 0.029(1) 0.0228(10) 0.029(1) -0.0047(8) 0.0004(9) 0.0014(8)
C8 0.026(1) 0.035(1) 0.025(1) -0.0036(9) 0.0069(9) 0.0040(9)
C9 0.025(1) 0.039(1) 0.021(1) -0.0010(9) 0.0007(8) 0.0016(9)
C10 0.026(1) 0.033(1) 0.024(1) -0.0003(8) 0.0008(9) 0.0056(8)
C11 0.025(1) 0.033(1) 0.021(1) -0.0008(8) 0.0012(8) -0.0006(9)
C12 0.0214(10) 0.033(1) 0.025(1) 0.0028(8) 0.0032(8) 0.0036(9)
C13 0.027(1) 0.032(1) 0.027(1) -0.0004(8) 0.0058(9) 0.0066(9)
C14 0.035(1) 0.026(1) 0.023(1) 0.0026(9) 0.0005(9) 0.0017(8)
C15 0.036(1) 0.032(1) 0.019(1) 0.0044(9) 0.0023(9) -0.0024(8)
C16 0.041(1) 0.030(1) 0.022(1) -0.0016(9) -0.0024(10) 0.0011(9)
C17 0.023(1) 0.0236(9) 0.030(1) 0.0030(8) 0.0013(9) -0.0056(8)
C18 0.023(1) 0.041(1) 0.041(1) 0.0018(9) 0.0046(10) -0.006(1)
C19 0.027(1) 0.0233(10) 0.029(1) 0.0003(8) -0.0008(9) 0.0011(9)
C20 0.065(2) 0.032(1) 0.038(1) -0.018(1) 0.000(1) 0.003(1)
N3 0.0199(8) 0.0310(9) 0.0254(9) 0.0005(7) 0.0015(7) -0.0047(7)
C21 0.0204(10) 0.036(1) 0.027(1) -0.0015(8) 0.0010(8) -0.0022(9)
C22 0.026(1) 0.037(1) 0.035(1) 0.0026(9) 0.0026(9) 0.0024(10)
C23 0.030(1) 0.037(1) 0.034(1) 0.0004(9) 0.0024(10) 0.001(1)
C24 0.039(1) 0.039(1) 0.043(1) 0.001(1) 0.004(1) 0.005(1)
C25 0.023(1) 0.033(1) 0.031(1) 0.0006(8) 0.0061(9) -0.0061(9)
C26 0.033(1) 0.044(1) 0.033(1) -0.0082(10) 0.0055(10) -0.012(1)
C27 0.046(1) 0.037(1) 0.031(1) -0.010(1) 0.011(1) -0.009(1)
C28 0.055(2) 0.045(1) 0.033(1) -0.009(1) -0.002(1) 0.004(1)
C29 0.024(1) 0.033(1) 0.025(1) 0.0028(8) -0.0010(8) -0.0041(9)
C30 0.035(1) 0.032(1) 0.039(1) -0.0012(9) 0.002(1) -0.004(1)
C31 0.050(2) 0.034(1) 0.040(1) 0.004(1) 0.001(1) -0.005(1)
C32 0.083(2) 0.037(1) 0.062(2) -0.010(1) -0.003(2) 0.006(1)
C33 0.022(1) 0.038(1) 0.027(1) 0.0031(8) -0.0023(9) -0.0039(9)
C34 0.026(1) 0.039(1) 0.024(1) 0.0030(9) -0.0002(9) -0.0036(9)
C35 0.030(1) 0.043(1) 0.030(1) 0.0066(9) -0.0025(9) -0.0039(10)
C36 0.045(1) 0.055(2) 0.028(1) 0.013(1) -0.006(1) -0.008(1)
O14 0.060(1) 0.0456(10) 0.044(1) 0.0039(9) 0.0069(9) 0.0105(9)
O15 0.0324(9) 0.054(1) 0.0409(10) 0.0112(8) -0.0028(7) -0.0071(8)
O16 0.047(1) 0.0342(8) 0.0401(10) -0.0052(7) 0.0036(8) 0.0018(7)

loop_
_atom_type_symbol
_atom_type_description
_atom_type_scat_dispersion_real
_atom_type_scat_dispersion_imag
_atom_type_scat_source
C C 0.003 0.002
;International Tables for Crystallography
(1992, Vol. C, Tables 4.2.6.8 and 6.1.1.1)
;
H H 0.000 0.000
;International Tables for Crystallography
(1992, Vol. C, Table 6.1.1.2)
;
N N 0.006 0.003
;International Tables for Crystallography
(1992, Vol. C, Tables 4.2.6.8 and 6.1.1.1)
;
O O 0.011 0.006
;International Tables for Crystallography
(1992, Vol. C, Tables 4.2.6.8 and 6.1.1.1)
;
Fe Fe 0.346 0.844
;International Tables for Crystallography
(1992, Vol. C, Tables 4.2.6.8 and 6.1.1.1)
;

loop_
_geom_angle_atom_site_label_1
_geom_angle_atom_site_label_2
_geom_angle_atom_site_label_3
_geom_angle
_geom_angle_publ_flag
O1 FE1 O2 166.36(6) yes
O1 FE1 O4 88.95(6) yes
O1 FE1 O10 85.81(6) yes
O1 FE1 O12 98.43(6) yes
O1 FE1 N1 90.70(6) yes
O2 FE1 O4 97.34(6) yes
O2 FE1 O10 85.82(6) yes
O2 FE1 O12 93.26(6) yes
O2 FE1 N1 78.34(6) yes
O4 FE1 O10 168.80(6) yes
O4 FE1 O12 93.65(6) yes
O4 FE1 N1 81.61(6) yes
O10 FE1 O12 96.90(6) yes
O10 FE1 N1 88.55(6) yes
O12 FE1 N1 169.67(6) yes
O1 FE2 O6 164.92(6) yes
O1 FE2 O8 90.77(6) yes
O1 FE2 O11 94.10(6) yes
O1 FE2 O13 86.76(6) yes
O1 FE2 N2 89.58(6) yes
O6 FE2 O8 95.76(6) yes
O6 FE2 O11 99.09(6) yes
O6 FE2 O13 84.43(6) yes
O6 FE2 N2 78.04(6) yes
O8 FE2 O11 93.08(6) yes
O8 FE2 O13 169.86(6) yes
O8 FE2 N2 81.33(6) yes
O11 FE2 O13 96.90(7) yes
O11 FE2 N2 173.36(6) yes
O13 FE2 N2 88.82(7) yes
FE1 O1 FE2 117.43(6) yes
FE1 O1 C1 120.4(1) yes
FE2 O1 C1 122.1(1) yes
FE1 O2 C9 116.1(1) yes
FE1 O4 C11 119.2(1) yes
FE2 O6 C14 116.8(1) yes
FE2 O8 C16 118.9(1) yes
FE1 O10 C17 134.4(1) yes
FE2 O11 C17 131.2(1) yes
FE1 O12 C19 129.0(1) yes
FE2 O13 C19 136.9(1) yes
FE1 N1 C7 111.2(1) yes
FE1 N1 C8 104.3(1) yes
FE1 N1 C10 106.1(1) yes
C7 N1 C8 111.9(2) yes
C7 N1 C10 112.4(2) yes
C8 N1 C10 110.4(2) yes
FE2 N2 C12 111.9(1) yes
FE2 N2 C13 103.8(1) yes
FE2 N2 C15 106.1(1) yes
C12 N2 C13 111.9(2) yes
C12 N2 C15 111.9(2) yes
C13 N2 C15 110.8(2) yes
O1 C1 C2 119.3(2) yes
O1 C1 C6 119.1(2) yes
C2 C1 C6 121.5(2) yes
C1 C2 C3 118.5(2) yes
C1 C2 C7 121.0(2) yes
C3 C2 C7 120.6(2) yes
C2 C3 C4 120.8(2) yes
C3 C4 C5 119.4(2) yes
C4 C5 C6 121.6(2) yes
C1 C6 C5 118.2(2) yes
C1 C6 C12 120.6(2) yes
C5 C6 C12 121.1(2) yes
N1 C7 C2 111.5(2) yes
N1 C8 C9 109.7(2) yes
O2 C9 O3 124.5(2) yes
O2 C9 C8 116.2(2) yes
O3 C9 C8 119.3(2) yes
N1 C10 C11 112.9(2) yes
O4 C11 O5 124.5(2) yes
O4 C11 C10 116.4(2) yes
O5 C11 C10 119.1(2) yes
N2 C12 C6 112.1(2) yes
N2 C13 C14 109.3(2) yes
O6 C14 O7 125.2(2) yes
O6 C14 C13 115.9(2) yes
O7 C14 C13 118.9(2) yes
N2 C15 C16 113.2(2) yes
O8 C16 O9 123.0(2) yes
O8 C16 C15 117.1(2) yes
O9 C16 C15 119.9(2) yes
O10 C17 O11 124.4(2) yes
O10 C17 C18 117.5(2) yes
O11 C17 C18 118.1(2) yes
O12 C19 O13 124.4(2) yes
O12 C19 C20 118.1(2) yes
O13 C19 C20 117.6(2) yes
C21 N3 C25 111.1(2) yes
C21 N3 C29 106.5(2) yes
C21 N3 C33 111.3(2) yes
C25 N3 C29 110.7(2) yes
C25 N3 C33 106.0(2) yes
C29 N3 C33 111.3(2) yes
N3 C21 C22 116.5(2) yes
C21 C22 C23 109.5(2) yes
C22 C23 C24 112.3(2) yes
N3 C25 C26 116.1(2) yes
C25 C26 C27 109.7(2) yes
C26 C27 C28 113.8(2) yes
N3 C29 C30 116.0(2) yes
C29 C30 C31 109.6(2) yes
C30 C31 C32 111.9(2) yes
N3 C33 C34 116.0(2) yes
C33 C34 C35 109.8(2) yes
C34 C35 C36 112.4(2) yes

loop_
_geom_bond_atom_site_label_1
_geom_bond_atom_site_label_2
_geom_bond_distance
_geom_bond_publ_flag
FE1 O1 2.017(1) yes
FE1 O2 1.982(2) yes
FE1 O4 1.958(2) yes
FE1 O10 2.045(2) yes
FE1 O12 1.975(1) yes
FE1 N1 2.168(2) yes
FE2 O1 2.029(1) yes
FE2 O6 1.981(1) yes
FE2 O8 1.955(2) yes
FE2 O11 1.970(2) yes
FE2 O13 2.035(2) yes
FE2 N2 2.174(2) yes
O1 C1 1.372(2) yes
O2 C9 1.298(3) yes
O3 C9 1.227(3) yes
O4 C11 1.294(3) yes
O5 C11 1.221(3) yes
O6 C14 1.291(3) yes
O7 C14 1.225(3) yes
O8 C16 1.290(3) yes
O9 C16 1.227(3) yes
O10 C17 1.253(3) yes
O11 C17 1.267(3) yes
O12 C19 1.272(3) yes
O13 C19 1.247(3) yes
N1 C7 1.497(3) yes
N1 C8 1.481(3) yes
N1 C10 1.490(3) yes
N2 C12 1.496(3) yes
N2 C13 1.483(3) yes
N2 C15 1.486(3) yes
C1 C2 1.399(3) yes
C1 C6 1.393(3) yes
C2 C3 1.397(3) yes
C2 C7 1.506(3) yes
C3 C4 1.391(3) yes
C4 C5 1.381(3) yes
C5 C6 1.395(3) yes
C6 C12 1.501(3) yes
C8 C9 1.525(3) yes
C10 C11 1.525(3) yes
C13 C14 1.528(3) yes
C15 C16 1.509(3) yes
C17 C18 1.497(3) yes
C19 C20 1.496(3) yes
N3 C21 1.526(3) yes
N3 C25 1.522(3) yes
N3 C29 1.524(3) yes
N3 C33 1.518(3) yes
C21 C22 1.509(3) yes
C22 C23 1.520(3) yes
C23 C24 1.523(3) yes
C25 C26 1.508(3) yes
C26 C27 1.528(3) yes
C27 C28 1.510(3) yes
C29 C30 1.518(3) yes
C30 C31 1.518(3) yes
C31 C32 1.524(4) yes
C33 C34 1.527(3) yes
C34 C35 1.523(3) yes
C35 C36 1.521(3) yes

loop_
_geom_contact_atom_site_label_1
_geom_contact_atom_site_label_2
_geom_contact_distance
_geom_contact_site_symmetry_2
O2 O14 3.125(2) 4_455
O2 O15 3.420(2) .
O3 O15 2.791(3) .
O3 C31 3.484(3) 2_546
O4 C27 3.338(3) .
O4 C26 3.525(3) .
O5 C13 3.198(3) 3_655
O5 C12 3.390(3) 3_655
O5 N2 3.544(3) 3_655
O6 C36 3.553(3) 4_454
O6 C3 3.571(3) 2_555
O7 O16 2.813(2) 4_454
O7 C34 3.566(3) 1_554
O8 C18 3.158(3) 3_555
O9 O14 2.733(3) 3_655
O9 C20 3.227(3) 2_545
O9 C31 3.490(3) 2_545
O12 O14 3.192(2) 4_455
O14 O15 2.771(3) 4_555
O14 C28 3.436(4) .
O14 C29 3.524(3) 4_555
O15 O16 2.821(3) 4_455
O15 C25 3.221(3) 4_455
O15 C21 3.350(3) .
O15 C9 3.470(3) .
O15 C33 3.481(3) 4_455
O16 C10 3.177(3) 3_656
O16 C8 3.523(3) 3_656
O16 C33 3.538(3) .
O16 C29 3.568(3) 4_555
C18 C18 3.587(5) 3_555
